data_7006648
loop_
_publ_author_name
'Berreau, Lisa M.'
'Saha, Amrita'
'Arif, Atta M.'

_publ_section_title
;
 Thioester hydrolysis reactivity of zinc hydroxide complexes:
 investigating reactivity relevant to glyoxalase II enzymes.
;
_journal_issue 1
_journal_name_full 'Dalton transactions (Cambridge, England : 2003)'
_journal_page_first 183
_journal_page_last 192
_journal_paper_doi 10.1039/b512515d
_journal_year 2006
_chemical_formula_moiety 'C33 H34 N6 O2 Zn2,2(O4 Cl),3(C2 H3 N)'
_chemical_formula_sum 'C39 H43 Cl2 N9 O10 Zn2'
_chemical_formula_weight 999.46
_chemical_name_systematic
;
?
;
_space_group_IT_number 14
_symmetry_cell_setting monoclinic
_symmetry_space_group_name_Hall '-P 2ybc'
_symmetry_space_group_name_H-M 'P 1 21/c 1'
_atom_sites_solution_hydrogens geom
_atom_sites_solution_primary direct
_atom_sites_solution_secondary difmap
_audit_creation_method SHELXL-97
_cell_angle_alpha 90.00
_cell_angle_beta 91.2424(5)
_cell_angle_gamma 90.00
_cell_formula_units_Z 4
_cell_length_a 12.2290(2)
_cell_length_b 10.10390(10)
_cell_length_c 34.6544(7)
_cell_measurement_reflns_used 9748
_cell_measurement_temperature 150(1)
_cell_measurement_theta_max 27.485
_cell_measurement_theta_min 1.018
_cell_volume 4280.91(12)
_computing_cell_refinement DENZO-SMN
_computing_data_collection 'Nonius COLLECT'
_computing_data_reduction DENZO-SMN
_computing_molecular_graphics 'WinGX, Ortep3'
_computing_structure_refinement 'SHELXL-97 (Sheldrick, 1997)'
_computing_structure_solution SIR97
_diffrn_ambient_temperature 150(1)
_diffrn_measured_fraction_theta_full 0.994
_diffrn_measured_fraction_theta_max 0.994
_diffrn_measurement_device_type 'Nonius KappaCCD Diffractometer'
_diffrn_measurement_method 'Phi plus Omega scan'
_diffrn_radiation_monochromator graphite
_diffrn_radiation_source 'fine-focus sealed tube'
_diffrn_radiation_type MoK\a
_diffrn_radiation_wavelength 0.71073
_diffrn_reflns_av_R_equivalents 0.0714
_diffrn_reflns_av_sigmaI/netI 0.1018
_diffrn_reflns_limit_h_max 16
_diffrn_reflns_limit_h_min -16
_diffrn_reflns_limit_k_max 13
_diffrn_reflns_limit_k_min -9
_diffrn_reflns_limit_l_max 45
_diffrn_reflns_limit_l_min -45
_diffrn_reflns_number 17587
_diffrn_reflns_theta_full 27.94
_diffrn_reflns_theta_max 27.94
_diffrn_reflns_theta_min 2.10
_exptl_absorpt_coefficient_mu 1.313
_exptl_absorpt_correction_T_max 0.8478
_exptl_absorpt_correction_T_min 0.7349
_exptl_absorpt_correction_type multi-scan
_exptl_absorpt_process_details 'DENZO-SMN (Otwinowski & Minor, 1997)'
_exptl_crystal_colour colorless
_exptl_crystal_density_diffrn 1.551
_exptl_crystal_density_method 'not measured'
_exptl_crystal_description prism
_exptl_crystal_F_000 2056
_exptl_crystal_size_max 0.25
_exptl_crystal_size_mid 0.15
_exptl_crystal_size_min 0.13
_refine_diff_density_max 0.626
_refine_diff_density_min -0.644
_refine_diff_density_rms 0.103
_refine_ls_extinction_method none
_refine_ls_goodness_of_fit_ref 1.039
_refine_ls_hydrogen_treatment mixed
_refine_ls_matrix_type full
_refine_ls_number_parameters 579
_refine_ls_number_reflns 10200
_refine_ls_number_restraints 1
_refine_ls_restrained_S_all 1.040
_refine_ls_R_factor_all 0.1014
_refine_ls_R_factor_gt 0.0488
_refine_ls_shift/su_max 0.001
_refine_ls_shift/su_mean 0.000
_refine_ls_structure_factor_coef Fsqd
_refine_ls_weighting_details 'calc w=1/[\s^2^(Fo^2^)+(0.0318P)^2^+0.0329P] where P=(Fo^2^+2Fc^2^)/3'
_refine_ls_weighting_scheme calc
_refine_ls_wR_factor_gt 0.0854
_refine_ls_wR_factor_ref 0.0975
_reflns_number_gt 6452
_reflns_number_total 10200
_reflns_threshold_expression >2sigma(I)
_cod_data_source_file b512515d.txt
_cod_data_source_block usu122
_cod_depositor_comments
;
The following automatic conversions were performed:
'_exptl_absorpt_correction_type' value 'Multi-scan' changed to
'multi-scan' according to
'/home/saulius/struct/CIF-dictionaries/cif_core.dic' dictionary named
'cif_core.dic' version 2.4.1 from 2010-06-29.

Automatic conversion script
Id: cif_fix_enum 1527 2010-12-29 10:47:43Z saulius 
;
_cod_original_sg_symbol_H-M P21/c
_cod_database_code 7006648

loop_
_symmetry_equiv_pos_as_xyz
'x, y, z'
'-x, y+1/2, -z+1/2'
'-x, -y, -z'
'x, -y-1/2, z-1/2'

loop_
_atom_site_label
_atom_site_type_symbol
_atom_site_fract_x
_atom_site_fract_y
_atom_site_fract_z
_atom_site_U_iso_or_equiv
_atom_site_adp_type
_atom_site_occupancy
_atom_site_symmetry_multiplicity
_atom_site_calc_flag
_atom_site_refinement_flags
_atom_site_disorder_assembly
_atom_site_disorder_group
Zn1 Zn 0.36202(3) 0.82449(3) 0.120854(10) 0.01860(9) Uani 1 1 d . . .
Zn2 Zn 0.60594(3) 0.87512(3) 0.134303(10) 0.01977(10) Uani 1 1 d . . .
Cl1 Cl 0.94350(6) 0.24481(7) 0.04115(2) 0.02513(18) Uani 1 1 d . . .
Cl2 Cl 0.62817(7) 0.45685(8) 0.19641(2) 0.0356(2) Uani 1 1 d . . .
O1 O 0.47797(15) 0.95083(17) 0.10205(6) 0.0215(5) Uani 1 1 d . . .
O2 O 0.48448(16) 0.76999(18) 0.15583(6) 0.0236(5) Uani 1 1 d D . .
H2 H 0.489(3) 0.713(2) 0.1689(8) 0.028 Uiso 1 1 d D . .
O3 O 1.00076(19) 0.3561(2) 0.02589(7) 0.0450(7) Uani 1 1 d . . .
O4 O 0.9829(2) 0.1256(2) 0.02404(7) 0.0497(7) Uani 1 1 d . . .
O5 O 0.9596(2) 0.2371(2) 0.08219(6) 0.0506(7) Uani 1 1 d . . .
O6 O 0.82879(17) 0.2600(2) 0.03250(7) 0.0386(6) Uani 1 1 d . . .
O7 O 0.6041(2) 0.3816(2) 0.23036(7) 0.0481(7) Uani 1 1 d . A .
O8 O 0.7398(4) 0.4216(5) 0.18474(16) 0.0532(14) Uani 0.60 1 d P A 1
O9 O 0.5564(4) 0.4216(5) 0.16482(12) 0.0527(13) Uani 0.60 1 d P A 1
O10 O 0.6247(5) 0.5948(4) 0.20526(17) 0.0593(17) Uani 0.60 1 d P A 1
O9' O 0.5251(7) 0.4830(8) 0.1764(2) 0.060(3) Uiso 0.40 1 d P A 2
O8' O 0.6967(8) 0.3873(9) 0.1730(3) 0.064(3) Uiso 0.40 1 d P A 2
O10' O 0.6766(7) 0.5819(10) 0.2045(3) 0.056(3) Uiso 0.40 1 d P A 2
N1 N 0.24844(18) 0.9029(2) 0.07711(6) 0.0168(5) Uani 1 1 d . . .
N2 N 0.31442(19) 0.6497(2) 0.09477(7) 0.0194(6) Uani 1 1 d . . .
N3 N 0.24754(19) 0.9145(2) 0.15501(7) 0.0213(6) Uani 1 1 d . . .
N4 N 0.70933(19) 1.0321(2) 0.11158(7) 0.0201(6) Uani 1 1 d . . .
N5 N 0.71132(19) 0.7637(2) 0.10243(7) 0.0209(6) Uani 1 1 d . . .
N6 N 0.6714(2) 0.9494(2) 0.18552(7) 0.0253(6) Uani 1 1 d . . .
N7 N 0.0267(3) 0.2662(3) 0.35428(10) 0.0569(9) Uani 1 1 d . . .
N8 N 0.2993(3) 0.2724(4) 0.15995(12) 0.0806(13) Uani 1 1 d . . .
N9 N 0.0038(3) 0.3837(4) 0.20385(12) 0.0787(13) Uani 1 1 d . . .
C1 C 0.4773(3) 1.3284(3) -0.01989(9) 0.0297(8) Uani 1 1 d . . .
H1A H 0.5430 1.3837 -0.0180 0.045 Uiso 1 1 calc R . .
H1B H 0.4121 1.3846 -0.0188 0.045 Uiso 1 1 calc R . .
H1C H 0.4768 1.2799 -0.0444 0.045 Uiso 1 1 calc R . .
C2 C 0.4772(2) 1.2313(3) 0.01323(8) 0.0208(7) Uani 1 1 d . . .
C3 C 0.5572(2) 1.2311(3) 0.04193(8) 0.0221(7) Uani 1 1 d . . .
H3 H 0.6145 1.2943 0.0408 0.027 Uiso 1 1 calc R . .
C4 C 0.5569(2) 1.1408(3) 0.07261(8) 0.0196(7) Uani 1 1 d . . .
C5 C 0.4753(2) 1.0417(3) 0.07349(8) 0.0189(7) Uani 1 1 d . . .
C6 C 0.3927(2) 1.0411(3) 0.04474(8) 0.0185(7) Uani 1 1 d . . .
C7 C 0.3948(2) 1.1373(2) 0.01573(8) 0.0202(7) Uani 1 1 d . . .
H7 H 0.3372 1.1384 -0.0031 0.024 Uiso 1 1 calc R . .
C8 C 0.3059(2) 0.9352(3) 0.04099(8) 0.0198(7) Uani 1 1 d . . .
H8A H 0.2508 0.9640 0.0214 0.024 Uiso 1 1 calc R . .
H8B H 0.3404 0.8534 0.0313 0.024 Uiso 1 1 calc R . .
C9 C 0.1708(2) 0.7927(3) 0.06972(9) 0.0219(7) Uani 1 1 d . . .
H9A H 0.1331 0.8066 0.0445 0.026 Uiso 1 1 calc R . .
H9B H 0.1147 0.7926 0.0899 0.026 Uiso 1 1 calc R . .
C10 C 0.2279(2) 0.6610(3) 0.06957(8) 0.0198(7) Uani 1 1 d . . .
C11 C 0.1936(2) 0.5557(3) 0.04728(9) 0.0245(7) Uani 1 1 d . . .
H11 H 0.1340 0.5653 0.0295 0.029 Uiso 1 1 calc R . .
C12 C 0.2472(3) 0.4351(3) 0.05108(9) 0.0278(8) Uani 1 1 d . . .
H12 H 0.2243 0.3613 0.0360 0.033 Uiso 1 1 calc R . .
C13 C 0.3340(3) 0.4233(3) 0.07705(9) 0.0271(8) Uani 1 1 d . . .
H13 H 0.3714 0.3414 0.0800 0.033 Uiso 1 1 calc R . .
C14 C 0.3654(2) 0.5319(3) 0.09856(9) 0.0238(7) Uani 1 1 d . . .
H14 H 0.4247 0.5237 0.1166 0.029 Uiso 1 1 calc R . .
C15 C 0.1933(2) 1.0178(3) 0.09426(8) 0.0232(7) Uani 1 1 d . . .
H15A H 0.1217 1.0320 0.0810 0.028 Uiso 1 1 calc R . .
H15B H 0.2382 1.0982 0.0907 0.028 Uiso 1 1 calc R . .
C16 C 0.1762(2) 0.9954(3) 0.13677(9) 0.0205(7) Uani 1 1 d . . .
C17 C 0.0951(2) 1.0597(3) 0.15647(9) 0.0274(8) Uani 1 1 d . . .
H17 H 0.0453 1.1169 0.1433 0.033 Uiso 1 1 calc R . .
C18 C 0.0878(3) 1.0391(3) 0.19596(10) 0.0370(9) Uani 1 1 d . . .
H18 H 0.0321 1.0817 0.2101 0.044 Uiso 1 1 calc R . .
C19 C 0.1618(3) 0.9565(3) 0.21461(10) 0.0350(8) Uani 1 1 d . . .
H19 H 0.1582 0.9420 0.2416 0.042 Uiso 1 1 calc R . .
C20 C 0.2405(3) 0.8958(3) 0.19324(9) 0.0253(7) Uani 1 1 d . . .
H20 H 0.2917 0.8389 0.2059 0.030 Uiso 1 1 calc R . .
C21 C 0.6426(2) 1.1543(2) 0.10408(9) 0.0224(7) Uani 1 1 d . . .
H21A H 0.6925 1.2273 0.0972 0.027 Uiso 1 1 calc R . .
H21B H 0.6062 1.1796 0.1282 0.027 Uiso 1 1 calc R . .
C22 C 0.7585(2) 0.9793(3) 0.07625(9) 0.0233(7) Uani 1 1 d . . .
H22A H 0.8302 1.0224 0.0725 0.028 Uiso 1 1 calc R . .
H22B H 0.7106 1.0014 0.0537 0.028 Uiso 1 1 calc R . .
C23 C 0.7743(2) 0.8310(3) 0.07806(8) 0.0211(7) Uani 1 1 d . . .
C24 C 0.8481(2) 0.7674(3) 0.05453(9) 0.0263(7) Uani 1 1 d . . .
H24 H 0.8928 0.8171 0.0378 0.032 Uiso 1 1 calc R . .
C25 C 0.8559(3) 0.6312(3) 0.05570(9) 0.0328(8) Uani 1 1 d . . .
H25 H 0.9044 0.5857 0.0393 0.039 Uiso 1 1 calc R . .
C26 C 0.7920(3) 0.5620(3) 0.08117(9) 0.0323(8) Uani 1 1 d . . .
H26 H 0.7975 0.4684 0.0830 0.039 Uiso 1 1 calc R . .
C27 C 0.7203(3) 0.6299(3) 0.10389(9) 0.0263(7) Uani 1 1 d . . .
H27 H 0.6758 0.5818 0.1211 0.032 Uiso 1 1 calc R . .
C28 C 0.7936(2) 1.0603(3) 0.14173(9) 0.0256(7) Uani 1 1 d . . .
H28A H 0.8199 1.1523 0.1388 0.031 Uiso 1 1 calc R . .
H28B H 0.8566 1.0001 0.1383 0.031 Uiso 1 1 calc R . .
C29 C 0.7495(2) 1.0426(3) 0.18187(9) 0.0263(7) Uani 1 1 d . . .
C30 C 0.7912(3) 1.1111(3) 0.21313(10) 0.0326(8) Uani 1 1 d . . .
H30 H 0.8445 1.1783 0.2098 0.039 Uiso 1 1 calc R . .
C31 C 0.7542(3) 1.0808(3) 0.24967(10) 0.0417(10) Uani 1 1 d . . .
H31 H 0.7831 1.1259 0.2717 0.050 Uiso 1 1 calc R . .
C32 C 0.6752(3) 0.9847(3) 0.25387(10) 0.0410(9) Uani 1 1 d . . .
H32 H 0.6495 0.9621 0.2787 0.049 Uiso 1 1 calc R . .
C33 C 0.6342(3) 0.9224(3) 0.22133(10) 0.0334(8) Uani 1 1 d . . .
H33 H 0.5781 0.8583 0.2240 0.040 Uiso 1 1 calc R . .
C34 C 0.0614(3) 0.2462(3) 0.32492(12) 0.0399(9) Uani 1 1 d . . .
C35 C 0.1033(4) 0.2216(4) 0.28707(11) 0.0635(12) Uani 1 1 d . . .
H35A H 0.0851 0.2964 0.2701 0.095 Uiso 1 1 calc R . .
H35B H 0.0703 0.1406 0.2765 0.095 Uiso 1 1 calc R . .
H35C H 0.1829 0.2111 0.2889 0.095 Uiso 1 1 calc R . .
C36 C 0.3621(3) 0.2136(3) 0.17735(11) 0.0436(10) Uani 1 1 d . . .
C37 C 0.4386(3) 0.1389(3) 0.19992(12) 0.0530(11) Uani 1 1 d . . .
H37A H 0.4077 0.1198 0.2252 0.080 Uiso 1 1 calc R . .
H37B H 0.5063 0.1898 0.2034 0.080 Uiso 1 1 calc R . .
H37C H 0.4545 0.0556 0.1867 0.080 Uiso 1 1 calc R . .
C38 C 0.0372(3) 0.4157(4) 0.17506(13) 0.0474(10) Uani 1 1 d . . .
C39 C 0.0799(3) 0.4532(4) 0.13845(11) 0.0574(12) Uani 1 1 d . . .
H39A H 0.0976 0.5478 0.1387 0.086 Uiso 1 1 calc R . .
H39B H 0.0251 0.4355 0.1181 0.086 Uiso 1 1 calc R . .
H39C H 0.1462 0.4019 0.1335 0.086 Uiso 1 1 calc R . .

loop_
_atom_site_aniso_label
_atom_site_aniso_U_11
_atom_site_aniso_U_22
_atom_site_aniso_U_33
_atom_site_aniso_U_23
_atom_site_aniso_U_13
_atom_site_aniso_U_12
Zn1 0.0154(2) 0.02028(17) 0.0202(2) 0.00139(14) 0.00147(15) -0.00037(14)
Zn2 0.0152(2) 0.02279(17) 0.0214(2) 0.00189(15) 0.00116(15) -0.00003(14)
Cl1 0.0240(4) 0.0227(4) 0.0289(5) 0.0020(3) 0.0031(4) -0.0007(3)
Cl2 0.0398(6) 0.0355(4) 0.0312(5) 0.0073(4) -0.0047(4) -0.0036(4)
O1 0.0156(11) 0.0235(10) 0.0254(12) 0.0066(9) -0.0034(9) -0.0006(9)
O2 0.0128(11) 0.0242(11) 0.0335(14) 0.0012(10) -0.0063(10) 0.0006(9)
O3 0.0316(15) 0.0368(13) 0.0666(18) 0.0175(12) 0.0036(13) -0.0143(11)
O4 0.0610(18) 0.0339(12) 0.0548(17) -0.0091(12) 0.0121(14) 0.0158(12)
O5 0.0618(19) 0.0652(16) 0.0247(14) 0.0018(13) -0.0071(13) 0.0032(14)
O6 0.0179(13) 0.0465(14) 0.0512(16) 0.0093(12) -0.0007(11) -0.0031(10)
O7 0.0629(19) 0.0484(14) 0.0329(15) 0.0165(12) -0.0009(13) -0.0067(13)
O8 0.034(3) 0.062(3) 0.064(4) 0.009(3) 0.008(3) 0.007(3)
O9 0.063(4) 0.073(3) 0.022(3) 0.004(2) -0.020(2) -0.018(3)
O10 0.089(5) 0.018(2) 0.071(4) 0.000(2) 0.011(4) 0.013(3)
N1 0.0152(14) 0.0188(12) 0.0164(13) 0.0005(10) 0.0005(11) 0.0013(10)
N2 0.0166(14) 0.0204(13) 0.0214(14) 0.0016(10) 0.0033(11) -0.0007(10)
N3 0.0188(15) 0.0244(13) 0.0209(15) -0.0013(11) 0.0030(12) -0.0001(11)
N4 0.0145(14) 0.0201(12) 0.0256(15) 0.0009(11) 0.0010(11) 0.0017(10)
N5 0.0168(14) 0.0220(12) 0.0239(15) 0.0022(11) 0.0019(11) -0.0010(11)
N6 0.0254(16) 0.0270(13) 0.0233(15) 0.0009(12) -0.0023(12) 0.0008(12)
N7 0.067(3) 0.054(2) 0.050(2) 0.0016(18) 0.003(2) 0.0168(18)
N8 0.077(3) 0.067(2) 0.097(3) 0.033(2) -0.035(3) -0.025(2)
N9 0.068(3) 0.098(3) 0.071(3) 0.024(2) 0.030(2) 0.019(2)
C1 0.028(2) 0.0284(16) 0.032(2) 0.0067(15) 0.0023(16) -0.0011(14)
C2 0.0234(18) 0.0180(14) 0.0214(17) 0.0015(13) 0.0062(14) 0.0026(13)
C3 0.0193(17) 0.0189(14) 0.0285(19) 0.0015(13) 0.0077(15) 0.0023(13)
C4 0.0173(17) 0.0171(14) 0.0245(17) -0.0006(13) 0.0018(14) 0.0024(12)
C5 0.0172(17) 0.0193(14) 0.0204(17) 0.0030(13) 0.0045(14) 0.0044(12)
C6 0.0161(17) 0.0210(15) 0.0186(17) -0.0007(12) 0.0031(13) 0.0013(12)
C7 0.0181(17) 0.0225(15) 0.0200(17) -0.0001(13) -0.0008(13) 0.0045(13)
C8 0.0190(17) 0.0218(15) 0.0187(17) 0.0007(13) -0.0003(13) 0.0006(13)
C9 0.0152(17) 0.0279(16) 0.0229(18) 0.0011(13) 0.0017(14) -0.0019(13)
C10 0.0177(17) 0.0215(15) 0.0205(17) 0.0047(13) 0.0054(14) -0.0014(12)
C11 0.0229(18) 0.0263(16) 0.0243(18) 0.0004(14) -0.0018(14) -0.0031(14)
C12 0.031(2) 0.0222(15) 0.031(2) -0.0035(14) 0.0027(16) -0.0041(14)
C13 0.029(2) 0.0203(15) 0.033(2) 0.0036(14) 0.0059(16) 0.0030(14)
C14 0.0185(17) 0.0234(16) 0.0296(19) 0.0071(14) 0.0033(14) 0.0019(13)
C15 0.0216(18) 0.0193(14) 0.0288(19) 0.0031(13) 0.0001(14) 0.0044(13)
C16 0.0168(17) 0.0210(14) 0.0237(18) -0.0046(13) -0.0013(14) -0.0031(13)
C17 0.0185(18) 0.0293(16) 0.034(2) -0.0060(15) 0.0031(15) 0.0018(14)
C18 0.027(2) 0.049(2) 0.036(2) -0.0163(17) 0.0110(17) 0.0010(17)
C19 0.032(2) 0.050(2) 0.0229(19) -0.0050(16) 0.0054(17) -0.0028(17)
C20 0.0240(19) 0.0297(17) 0.0222(18) -0.0003(14) 0.0010(15) -0.0022(14)
C21 0.0194(18) 0.0206(15) 0.0273(18) 0.0014(13) 0.0040(14) -0.0011(12)
C22 0.0161(17) 0.0264(15) 0.0276(18) 0.0047(14) 0.0072(14) 0.0010(13)
C23 0.0172(17) 0.0243(15) 0.0216(17) 0.0016(13) -0.0026(14) -0.0030(13)
C24 0.0190(18) 0.0332(17) 0.0270(18) 0.0031(14) 0.0057(15) 0.0029(14)
C25 0.031(2) 0.0353(18) 0.033(2) -0.0066(16) 0.0051(17) 0.0068(16)
C26 0.035(2) 0.0226(16) 0.039(2) -0.0031(15) 0.0018(17) 0.0054(15)
C27 0.0250(19) 0.0239(15) 0.0300(19) 0.0045(14) 0.0008(15) -0.0011(14)
C28 0.0164(17) 0.0262(16) 0.034(2) 0.0016(14) -0.0036(15) -0.0023(13)
C29 0.0237(19) 0.0246(16) 0.030(2) -0.0027(14) -0.0063(15) 0.0015(14)
C30 0.031(2) 0.0238(16) 0.043(2) -0.0036(16) -0.0084(17) 0.0032(14)
C31 0.059(3) 0.0342(19) 0.031(2) -0.0102(16) -0.012(2) 0.0079(18)
C32 0.058(3) 0.043(2) 0.022(2) -0.0010(16) -0.0020(18) 0.0062(19)
C33 0.038(2) 0.0322(17) 0.030(2) 0.0044(15) 0.0029(17) 0.0007(16)
C34 0.046(3) 0.0299(19) 0.044(2) -0.0057(18) -0.004(2) 0.0029(17)
C35 0.075(3) 0.061(3) 0.055(3) -0.018(2) 0.016(3) -0.011(2)
C36 0.047(3) 0.035(2) 0.049(3) 0.0034(18) -0.007(2) -0.0149(18)
C37 0.051(3) 0.041(2) 0.067(3) 0.004(2) -0.004(2) -0.0080(19)
C38 0.039(3) 0.048(2) 0.056(3) 0.003(2) 0.012(2) 0.0035(18)
C39 0.066(3) 0.053(2) 0.054(3) 0.001(2) 0.010(2) -0.002(2)

loop_
_atom_type_symbol
_atom_type_description
_atom_type_scat_dispersion_real
_atom_type_scat_dispersion_imag
_atom_type_scat_source
C C 0.0033 0.0016 'International Tables Vol C Tables 4.2.6.8 and 6.1.1.4'
H H 0.0000 0.0000 'International Tables Vol C Tables 4.2.6.8 and 6.1.1.4'
N N 0.0061 0.0033 'International Tables Vol C Tables 4.2.6.8 and 6.1.1.4'
O O 0.0106 0.0060 'International Tables Vol C Tables 4.2.6.8 and 6.1.1.4'
Cl Cl 0.1484 0.1585 'International Tables Vol C Tables 4.2.6.8 and 6.1.1.4'
Zn Zn 0.2839 1.4301 'International Tables Vol C Tables 4.2.6.8 and 6.1.1.4'

loop_
_geom_angle_atom_site_label_1
_geom_angle_atom_site_label_2
_geom_angle_atom_site_label_3
_geom_angle
_geom_angle_site_symmetry_1
_geom_angle_site_symmetry_3
_geom_angle_publ_flag
O2 Zn1 O1 81.20(8) . . ?
O2 Zn1 N2 103.43(9) . . ?
O1 Zn1 N2 126.26(8) . . ?
O2 Zn1 N3 106.52(9) . . ?
O1 Zn1 N3 113.26(8) . . ?
N2 Zn1 N3 116.12(9) . . ?
O2 Zn1 N1 170.26(8) . . ?
O1 Zn1 N1 89.26(8) . . ?
N2 Zn1 N1 80.63(9) . . ?
N3 Zn1 N1 78.99(9) . . ?
O2 Zn1 Zn2 39.73(6) . . ?
O1 Zn1 Zn2 41.84(5) . . ?
N2 Zn1 Zn2 118.43(7) . . ?
N3 Zn1 Zn2 120.75(7) . . ?
N1 Zn1 Zn2 130.56(6) . . ?
O2 Zn2 O1 80.57(8) . . ?
O2 Zn2 N5 113.10(8) . . ?
O1 Zn2 N5 113.08(9) . . ?
O2 Zn2 N6 98.64(9) . . ?
O1 Zn2 N6 127.42(8) . . ?
N5 Zn2 N6 115.12(9) . . ?
O2 Zn2 N4 165.29(8) . . ?
O1 Zn2 N4 88.48(8) . . ?
N5 Zn2 N4 80.19(8) . . ?
N6 Zn2 N4 80.21(9) . . ?
O2 Zn2 Zn1 39.72(6) . . ?
O1 Zn2 Zn1 41.22(5) . . ?
N5 Zn2 Zn1 116.67(7) . . ?
N6 Zn2 Zn1 123.34(7) . . ?
N4 Zn2 Zn1 129.61(6) . . ?
O4 Cl1 O3 109.63(14) . . ?
O4 Cl1 O5 108.97(15) . . ?
O3 Cl1 O5 110.57(15) . . ?
O4 Cl1 O6 109.88(15) . . ?
O3 Cl1 O6 108.79(14) . . ?
O5 Cl1 O6 108.98(15) . . ?
O8' Cl2 O10' 108.3(5) . . ?
O8' Cl2 O10 130.4(4) . . ?
O10' Cl2 O10 26.3(4) . . ?
O8' Cl2 O9 78.0(4) . . ?
O10' Cl2 O9 128.1(5) . . ?
O10 Cl2 O9 112.7(3) . . ?
O8' Cl2 O7 110.6(4) . . ?
O10' Cl2 O7 113.7(4) . . ?
O10 Cl2 O7 109.5(3) . . ?
O9 Cl2 O7 111.2(2) . . ?
O8' Cl2 O9' 110.2(5) . . ?
O10' Cl2 O9' 106.7(5) . . ?
O10 Cl2 O9' 84.0(4) . . ?
O9 Cl2 O9' 33.7(3) . . ?
O7 Cl2 O9' 107.3(3) . . ?
O8' Cl2 O8 30.0(4) . . ?
O10' Cl2 O8 83.4(4) . . ?
O10 Cl2 O8 109.1(3) . . ?
O9 Cl2 O8 106.6(3) . . ?
O7 Cl2 O8 107.7(2) . . ?
O9' Cl2 O8 135.4(4) . . ?
C5 O1 Zn1 131.17(18) . . ?
C5 O1 Zn2 131.24(17) . . ?
Zn1 O1 Zn2 96.94(8) . . ?
Zn1 O2 Zn2 100.54(9) . . ?
Zn1 O2 H2 129(3) . . ?
Zn2 O2 H2 128(3) . . ?
C15 N1 C9 111.3(2) . . ?
C15 N1 C8 113.3(2) . . ?
C9 N1 C8 109.4(2) . . ?
C15 N1 Zn1 107.21(17) . . ?
C9 N1 Zn1 104.05(16) . . ?
C8 N1 Zn1 111.08(17) . . ?
C14 N2 C10 119.2(2) . . ?
C14 N2 Zn1 126.0(2) . . ?
C10 N2 Zn1 114.65(17) . . ?
C20 N3 C16 119.7(3) . . ?
C20 N3 Zn1 124.2(2) . . ?
C16 N3 Zn1 116.10(19) . . ?
C22 N4 C28 111.5(2) . . ?
C22 N4 C21 112.6(2) . . ?
C28 N4 C21 109.4(2) . . ?
C22 N4 Zn2 106.59(16) . . ?
C28 N4 Zn2 106.53(16) . . ?
C21 N4 Zn2 110.05(16) . . ?
C23 N5 C27 118.8(2) . . ?
C23 N5 Zn2 115.88(18) . . ?
C27 N5 Zn2 125.3(2) . . ?
C29 N6 C33 118.5(3) . . ?
C29 N6 Zn2 115.7(2) . . ?
C33 N6 Zn2 125.4(2) . . ?
C2 C1 H1A 109.5 . . ?
C2 C1 H1B 109.5 . . ?
H1A C1 H1B 109.5 . . ?
C2 C1 H1C 109.5 . . ?
H1A C1 H1C 109.5 . . ?
H1B C1 H1C 109.5 . . ?
C3 C2 C7 117.3(3) . . ?
C3 C2 C1 122.5(3) . . ?
C7 C2 C1 120.3(3) . . ?
C2 C3 C4 122.3(3) . . ?
C2 C3 H3 118.8 . . ?
C4 C3 H3 118.8 . . ?
C3 C4 C5 119.4(3) . . ?
C3 C4 C21 118.6(3) . . ?
C5 C4 C21 122.0(3) . . ?
O1 C5 C6 121.5(2) . . ?
O1 C5 C4 119.4(3) . . ?
C6 C5 C4 119.0(2) . . ?
C7 C6 C5 118.9(3) . . ?
C7 C6 C8 117.0(3) . . ?
C5 C6 C8 123.9(2) . . ?
C2 C7 C6 123.0(3) . . ?
C2 C7 H7 118.5 . . ?
C6 C7 H7 118.5 . . ?
N1 C8 C6 115.3(2) . . ?
N1 C8 H8A 108.5 . . ?
C6 C8 H8A 108.5 . . ?
N1 C8 H8B 108.5 . . ?
C6 C8 H8B 108.5 . . ?
H8A C8 H8B 107.5 . . ?
N1 C9 C10 111.7(2) . . ?
N1 C9 H9A 109.3 . . ?
C10 C9 H9A 109.3 . . ?
N1 C9 H9B 109.3 . . ?
C10 C9 H9B 109.3 . . ?
H9A C9 H9B 107.9 . . ?
N2 C10 C11 121.2(3) . . ?
N2 C10 C9 115.3(2) . . ?
C11 C10 C9 123.4(3) . . ?
C10 C11 C12 119.3(3) . . ?
C10 C11 H11 120.4 . . ?
C12 C11 H11 120.4 . . ?
C13 C12 C11 119.4(3) . . ?
C13 C12 H12 120.3 . . ?
C11 C12 H12 120.3 . . ?
C14 C13 C12 119.0(3) . . ?
C14 C13 H13 120.5 . . ?
C12 C13 H13 120.5 . . ?
N2 C14 C13 121.8(3) . . ?
N2 C14 H14 119.1 . . ?
C13 C14 H14 119.1 . . ?
N1 C15 C16 110.5(2) . . ?
N1 C15 H15A 109.6 . . ?
C16 C15 H15A 109.6 . . ?
N1 C15 H15B 109.6 . . ?
C16 C15 H15B 109.6 . . ?
H15A C15 H15B 108.1 . . ?
N3 C16 C17 121.4(3) . . ?
N3 C16 C15 116.6(2) . . ?
C17 C16 C15 121.9(3) . . ?
C16 C17 C18 118.7(3) . . ?
C16 C17 H17 120.6 . . ?
C18 C17 H17 120.6 . . ?
C19 C18 C17 119.7(3) . . ?
C19 C18 H18 120.2 . . ?
C17 C18 H18 120.2 . . ?
C20 C19 C18 118.5(3) . . ?
C20 C19 H19 120.7 . . ?
C18 C19 H19 120.7 . . ?
N3 C20 C19 122.0(3) . . ?
N3 C20 H20 119.0 . . ?
C19 C20 H20 119.0 . . ?
N4 C21 C4 114.8(2) . . ?
N4 C21 H21A 108.6 . . ?
C4 C21 H21A 108.6 . . ?
N4 C21 H21B 108.6 . . ?
C4 C21 H21B 108.6 . . ?
H21A C21 H21B 107.5 . . ?
N4 C22 C23 112.2(2) . . ?
N4 C22 H22A 109.2 . . ?
C23 C22 H22A 109.2 . . ?
N4 C22 H22B 109.2 . . ?
C23 C22 H22B 109.2 . . ?
H22A C22 H22B 107.9 . . ?
N5 C23 C24 121.7(3) . . ?
N5 C23 C22 117.0(2) . . ?
C24 C23 C22 121.3(3) . . ?
C25 C24 C23 119.3(3) . . ?
C25 C24 H24 120.3 . . ?
C23 C24 H24 120.3 . . ?
C24 C25 C26 118.9(3) . . ?
C24 C25 H25 120.5 . . ?
C26 C25 H25 120.5 . . ?
C27 C26 C25 119.4(3) . . ?
C27 C26 H26 120.3 . . ?
C25 C26 H26 120.3 . . ?
N5 C27 C26 121.9(3) . . ?
N5 C27 H27 119.1 . . ?
C26 C27 H27 119.1 . . ?
N4 C28 C29 111.7(2) . . ?
N4 C28 H28A 109.3 . . ?
C29 C28 H28A 109.3 . . ?
N4 C28 H28B 109.3 . . ?
C29 C28 H28B 109.3 . . ?
H28A C28 H28B 107.9 . . ?
N6 C29 C30 121.9(3) . . ?
N6 C29 C28 115.8(3) . . ?
C30 C29 C28 122.1(3) . . ?
C29 C30 C31 119.0(3) . . ?
C29 C30 H30 120.5 . . ?
C31 C30 H30 120.5 . . ?
C32 C31 C30 119.7(3) . . ?
C32 C31 H31 120.2 . . ?
C30 C31 H31 120.2 . . ?
C33 C32 C31 118.6(3) . . ?
C33 C32 H32 120.7 . . ?
C31 C32 H32 120.7 . . ?
N6 C33 C32 122.2(3) . . ?
N6 C33 H33 118.9 . . ?
C32 C33 H33 118.9 . . ?
N7 C34 C35 178.7(5) . . ?
C34 C35 H35A 109.5 . . ?
C34 C35 H35B 109.5 . . ?
H35A C35 H35B 109.5 . . ?
C34 C35 H35C 109.5 . . ?
H35A C35 H35C 109.5 . . ?
H35B C35 H35C 109.5 . . ?
N8 C36 C37 178.4(5) . . ?
C36 C37 H37A 109.5 . . ?
C36 C37 H37B 109.5 . . ?
H37A C37 H37B 109.5 . . ?
C36 C37 H37C 109.5 . . ?
H37A C37 H37C 109.5 . . ?
H37B C37 H37C 109.5 . . ?
N9 C38 C39 178.8(4) . . ?
C38 C39 H39A 109.5 . . ?
C38 C39 H39B 109.5 . . ?
H39A C39 H39B 109.5 . . ?
C38 C39 H39C 109.5 . . ?
H39A C39 H39C 109.5 . . ?
H39B C39 H39C 109.5 . . ?

loop_
_geom_bond_atom_site_label_1
_geom_bond_atom_site_label_2
_geom_bond_distance
_geom_bond_site_symmetry_2
_geom_bond_publ_flag
Zn1 O2 1.984(2) . ?
Zn1 O1 2.0260(18) . ?
Zn1 N2 2.062(2) . ?
Zn1 N3 2.064(2) . ?
Zn1 N1 2.183(2) . ?
Zn1 Zn2 3.0522(5) . ?
Zn2 O2 1.985(2) . ?
Zn2 O1 2.0511(19) . ?
Zn2 N5 2.052(2) . ?
Zn2 N6 2.072(2) . ?
Zn2 N4 2.186(2) . ?
Cl1 O4 1.430(2) . ?
Cl1 O3 1.432(2) . ?
Cl1 O5 1.434(2) . ?
Cl1 O6 1.436(2) . ?
Cl2 O8' 1.373(10) . ?
Cl2 O10' 1.420(10) . ?
Cl2 O10 1.429(5) . ?
Cl2 O9 1.433(4) . ?
Cl2 O7 1.437(2) . ?
Cl2 O9' 1.450(9) . ?
Cl2 O8 1.476(5) . ?
O1 C5 1.350(3) . ?
O2 H2 0.736(17) . ?
N1 C15 1.474(3) . ?
N1 C9 1.482(3) . ?
N1 C8 1.485(3) . ?
N2 C14 1.349(3) . ?
N2 C10 1.362(4) . ?
N3 C20 1.343(4) . ?
N3 C16 1.344(4) . ?
N4 C22 1.475(3) . ?
N4 C28 1.479(4) . ?
N4 C21 1.500(3) . ?
N5 C23 1.341(3) . ?
N5 C27 1.357(3) . ?
N6 C29 1.349(4) . ?
N6 C33 1.358(4) . ?
N7 C34 1.129(4) . ?
N8 C36 1.134(5) . ?
N9 C38 1.133(5) . ?
C1 C2 1.510(4) . ?
C1 H1A 0.9800 . ?
C1 H1B 0.9800 . ?
C1 H1C 0.9800 . ?
C2 C3 1.380(4) . ?
C2 C7 1.389(4) . ?
C3 C4 1.401(4) . ?
C3 H3 0.9500 . ?
C4 C5 1.414(4) . ?
C4 C21 1.502(4) . ?
C5 C6 1.404(4) . ?
C6 C7 1.399(4) . ?
C6 C8 1.511(4) . ?
C7 H7 0.9500 . ?
C8 H8A 0.9900 . ?
C8 H8B 0.9900 . ?
C9 C10 1.503(4) . ?
C9 H9A 0.9900 . ?
C9 H9B 0.9900 . ?
C10 C11 1.375(4) . ?
C11 C12 1.387(4) . ?
C11 H11 0.9500 . ?
C12 C13 1.382(4) . ?
C12 H12 0.9500 . ?
C13 C14 1.377(4) . ?
C13 H13 0.9500 . ?
C14 H14 0.9500 . ?
C15 C16 1.509(4) . ?
C15 H15A 0.9900 . ?
C15 H15B 0.9900 . ?
C16 C17 1.378(4) . ?
C17 C18 1.389(4) . ?
C17 H17 0.9500 . ?
C18 C19 1.382(5) . ?
C18 H18 0.9500 . ?
C19 C20 1.372(4) . ?
C19 H19 0.9500 . ?
C20 H20 0.9500 . ?
C21 H21A 0.9900 . ?
C21 H21B 0.9900 . ?
C22 C23 1.512(4) . ?
C22 H22A 0.9900 . ?
C22 H22B 0.9900 . ?
C23 C24 1.387(4) . ?
C24 C25 1.380(4) . ?
C24 H24 0.9500 . ?
C25 C26 1.381(4) . ?
C25 H25 0.9500 . ?
C26 C27 1.374(4) . ?
C26 H26 0.9500 . ?
C27 H27 0.9500 . ?
C28 C29 1.513(4) . ?
C28 H28A 0.9900 . ?
C28 H28B 0.9900 . ?
C29 C30 1.374(4) . ?
C30 C31 1.388(4) . ?
C30 H30 0.9500 . ?
C31 C32 1.380(5) . ?
C31 H31 0.9500 . ?
C32 C33 1.376(4) . ?
C32 H32 0.9500 . ?
C33 H33 0.9500 . ?
C34 C35 1.440(5) . ?
C35 H35A 0.9800 . ?
C35 H35B 0.9800 . ?
C35 H35C 0.9800 . ?
C36 C37 1.423(5) . ?
C37 H37A 0.9800 . ?
C37 H37B 0.9800 . ?
C37 H37C 0.9800 . ?
C38 C39 1.434(5) . ?
C39 H39A 0.9800 . ?
C39 H39B 0.9800 . ?
C39 H39C 0.9800 . ?

loop_
_geom_hbond_atom_site_label_D
_geom_hbond_atom_site_label_H
_geom_hbond_atom_site_label_A
_geom_hbond_distance_DH
_geom_hbond_distance_HA
_geom_hbond_distance_DA
_geom_hbond_angle_DHA
_geom_hbond_site_symmetry_A
O2 H2 O9' 0.736(17) 2.38(2) 3.024(8) 148(3) .
O2 H2 O10 0.736(17) 2.38(3) 2.980(6) 139(3) .

loop_
_geom_torsion_atom_site_label_1
_geom_torsion_atom_site_label_2
_geom_torsion_atom_site_label_3
_geom_torsion_atom_site_label_4
_geom_torsion
_geom_torsion_site_symmetry_1
_geom_torsion_site_symmetry_2
_geom_torsion_site_symmetry_3
_geom_torsion_site_symmetry_4
_geom_torsion_publ_flag
O1 Zn1 Zn2 O2 169.97(12) . . . . ?
N2 Zn1 Zn2 O2 -76.23(12) . . . . ?
N3 Zn1 Zn2 O2 78.57(12) . . . . ?
N1 Zn1 Zn2 O2 -178.92(12) . . . . ?
O2 Zn1 Zn2 O1 -169.97(12) . . . . ?
N2 Zn1 Zn2 O1 113.80(11) . . . . ?
N3 Zn1 Zn2 O1 -91.40(11) . . . . ?
N1 Zn1 Zn2 O1 11.11(11) . . . . ?
O2 Zn1 Zn2 N5 94.73(11) . . . . ?
O1 Zn1 Zn2 N5 -95.30(11) . . . . ?
N2 Zn1 Zn2 N5 18.51(10) . . . . ?
N3 Zn1 Zn2 N5 173.30(10) . . . . ?
N1 Zn1 Zn2 N5 -84.19(10) . . . . ?
O2 Zn1 Zn2 N6 -59.31(12) . . . . ?
O1 Zn1 Zn2 N6 110.66(11) . . . . ?
N2 Zn1 Zn2 N6 -135.53(11) . . . . ?
N3 Zn1 Zn2 N6 19.26(11) . . . . ?
N1 Zn1 Zn2 N6 121.77(11) . . . . ?
O2 Zn1 Zn2 N4 -165.58(12) . . . . ?
O1 Zn1 Zn2 N4 4.39(11) . . . . ?
N2 Zn1 Zn2 N4 118.19(11) . . . . ?
N3 Zn1 Zn2 N4 -87.01(11) . . . . ?
N1 Zn1 Zn2 N4 15.50(11) . . . . ?
O2 Zn1 O1 C5 177.9(2) . . . . ?
N2 Zn1 O1 C5 77.6(2) . . . . ?
N3 Zn1 O1 C5 -77.9(2) . . . . ?
N1 Zn1 O1 C5 -0.2(2) . . . . ?
Zn2 Zn1 O1 C5 171.4(3) . . . . ?
O2 Zn1 O1 Zn2 6.47(8) . . . . ?
N2 Zn1 O1 Zn2 -93.78(11) . . . . ?
N3 Zn1 O1 Zn2 110.75(9) . . . . ?
N1 Zn1 O1 Zn2 -171.58(8) . . . . ?
O2 Zn2 O1 C5 -177.9(2) . . . . ?
N5 Zn2 O1 C5 -66.7(2) . . . . ?
N6 Zn2 O1 C5 88.4(2) . . . . ?
N4 Zn2 O1 C5 12.0(2) . . . . ?
Zn1 Zn2 O1 C5 -171.4(3) . . . . ?
O2 Zn2 O1 Zn1 -6.48(8) . . . . ?
N5 Zn2 O1 Zn1 104.72(9) . . . . ?
N6 Zn2 O1 Zn1 -100.18(11) . . . . ?
N4 Zn2 O1 Zn1 -176.62(8) . . . . ?
O1 Zn1 O2 Zn2 -6.75(8) . . . . ?
N2 Zn1 O2 Zn2 118.58(9) . . . . ?
N3 Zn1 O2 Zn2 -118.53(9) . . . . ?
N1 Zn1 O2 Zn2 4.9(5) . . . . ?
O1 Zn2 O2 Zn1 6.68(8) . . . . ?
N5 Zn2 O2 Zn1 -104.49(10) . . . . ?
N6 Zn2 O2 Zn1 133.40(9) . . . . ?
N4 Zn2 O2 Zn1 49.1(4) . . . . ?
O2 Zn1 N1 C15 -99.5(5) . . . . ?
O1 Zn1 N1 C15 -88.03(17) . . . . ?
N2 Zn1 N1 C15 144.99(18) . . . . ?
N3 Zn1 N1 C15 25.86(16) . . . . ?
Zn2 Zn1 N1 C15 -95.41(16) . . . . ?
O2 Zn1 N1 C9 142.5(4) . . . . ?
O1 Zn1 N1 C9 153.92(16) . . . . ?
N2 Zn1 N1 C9 26.93(16) . . . . ?
N3 Zn1 N1 C9 -92.19(16) . . . . ?
Zn2 Zn1 N1 C9 146.54(13) . . . . ?
O2 Zn1 N1 C8 24.8(6) . . . . ?
O1 Zn1 N1 C8 36.30(16) . . . . ?
N2 Zn1 N1 C8 -90.69(17) . . . . ?
N3 Zn1 N1 C8 150.19(17) . . . . ?
Zn2 Zn1 N1 C8 28.92(19) . . . . ?
O2 Zn1 N2 C14 -6.4(2) . . . . ?
O1 Zn1 N2 C14 82.5(2) . . . . ?
N3 Zn1 N2 C14 -122.7(2) . . . . ?
N1 Zn1 N2 C14 164.6(2) . . . . ?
Zn2 Zn1 N2 C14 33.3(2) . . . . ?
O2 Zn1 N2 C10 178.53(18) . . . . ?
O1 Zn1 N2 C10 -92.6(2) . . . . ?
N3 Zn1 N2 C10 62.3(2) . . . . ?
N1 Zn1 N2 C10 -10.50(18) . . . . ?
Zn2 Zn1 N2 C10 -141.80(17) . . . . ?
O2 Zn1 N3 C20 -21.4(2) . . . . ?
O1 Zn1 N3 C20 -108.7(2) . . . . ?
N2 Zn1 N3 C20 93.2(2) . . . . ?
N1 Zn1 N3 C20 166.9(2) . . . . ?
Zn2 Zn1 N3 C20 -62.2(2) . . . . ?
O2 Zn1 N3 C16 159.27(19) . . . . ?
O1 Zn1 N3 C16 71.9(2) . . . . ?
N2 Zn1 N3 C16 -86.2(2) . . . . ?
N1 Zn1 N3 C16 -12.46(19) . . . . ?
Zn2 Zn1 N3 C16 118.46(18) . . . . ?
O2 Zn2 N4 C22 -132.3(3) . . . . ?
O1 Zn2 N4 C22 -90.59(18) . . . . ?
N5 Zn2 N4 C22 23.15(18) . . . . ?
N6 Zn2 N4 C22 140.99(19) . . . . ?
Zn1 Zn2 N4 C22 -93.48(17) . . . . ?
O2 Zn2 N4 C28 108.6(4) . . . . ?
O1 Zn2 N4 C28 150.29(17) . . . . ?
N5 Zn2 N4 C28 -95.97(17) . . . . ?
N6 Zn2 N4 C28 21.87(16) . . . . ?
Zn1 Zn2 N4 C28 147.40(14) . . . . ?
O2 Zn2 N4 C21 -9.9(5) . . . . ?
O1 Zn2 N4 C21 31.75(18) . . . . ?
N5 Zn2 N4 C21 145.49(19) . . . . ?
N6 Zn2 N4 C21 -96.67(19) . . . . ?
Zn1 Zn2 N4 C21 28.9(2) . . . . ?
O2 Zn2 N5 C23 160.9(2) . . . . ?
O1 Zn2 N5 C23 71.6(2) . . . . ?
N6 Zn2 N5 C23 -86.8(2) . . . . ?
N4 Zn2 N5 C23 -12.5(2) . . . . ?
Zn1 Zn2 N5 C23 117.1(2) . . . . ?
O2 Zn2 N5 C27 -18.2(3) . . . . ?
O1 Zn2 N5 C27 -107.5(2) . . . . ?
N6 Zn2 N5 C27 94.2(3) . . . . ?
N4 Zn2 N5 C27 168.4(3) . . . . ?
Zn1 Zn2 N5 C27 -62.0(3) . . . . ?
O2 Zn2 N6 C29 -171.4(2) . . . . ?
O1 Zn2 N6 C29 -86.7(2) . . . . ?
N5 Zn2 N6 C29 68.0(2) . . . . ?
N4 Zn2 N6 C29 -6.2(2) . . . . ?
Zn1 Zn2 N6 C29 -137.61(18) . . . . ?
O2 Zn2 N6 C33 1.3(3) . . . . ?
O1 Zn2 N6 C33 86.0(3) . . . . ?
N5 Zn2 N6 C33 -119.4(2) . . . . ?
N4 Zn2 N6 C33 166.4(3) . . . . ?
Zn1 Zn2 N6 C33 35.0(3) . . . . ?
C7 C2 C3 C4 -0.1(4) . . . . ?
C1 C2 C3 C4 -179.9(2) . . . . ?
C2 C3 C4 C5 3.3(4) . . . . ?
C2 C3 C4 C21 -175.5(2) . . . . ?
Zn1 O1 C5 C6 -15.9(4) . . . . ?
Zn2 O1 C5 C6 152.7(2) . . . . ?
Zn1 O1 C5 C4 163.50(19) . . . . ?
Zn2 O1 C5 C4 -27.9(3) . . . . ?
C3 C4 C5 O1 176.9(2) . . . . ?
C21 C4 C5 O1 -4.4(4) . . . . ?
C3 C4 C5 C6 -3.7(4) . . . . ?
C21 C4 C5 C6 175.0(2) . . . . ?
O1 C5 C6 C7 -179.5(2) . . . . ?
C4 C5 C6 C7 1.1(4) . . . . ?
O1 C5 C6 C8 -5.1(4) . . . . ?
C4 C5 C6 C8 175.5(2) . . . . ?
C3 C2 C7 C6 -2.7(4) . . . . ?
C1 C2 C7 C6 177.1(2) . . . . ?
C5 C6 C7 C2 2.2(4) . . . . ?
C8 C6 C7 C2 -172.6(2) . . . . ?
C15 N1 C8 C6 58.4(3) . . . . ?
C9 N1 C8 C6 -176.7(2) . . . . ?
Zn1 N1 C8 C6 -62.4(2) . . . . ?
C7 C6 C8 N1 -136.1(3) . . . . ?
C5 C6 C8 N1 49.3(4) . . . . ?
C15 N1 C9 C10 -154.5(2) . . . . ?
C8 N1 C9 C10 79.5(3) . . . . ?
Zn1 N1 C9 C10 -39.3(2) . . . . ?
C14 N2 C10 C11 -1.7(4) . . . . ?
Zn1 N2 C10 C11 173.7(2) . . . . ?
C14 N2 C10 C9 175.2(2) . . . . ?
Zn1 N2 C10 C9 -9.4(3) . . . . ?
N1 C9 C10 N2 34.7(3) . . . . ?
N1 C9 C10 C11 -148.5(3) . . . . ?
N2 C10 C11 C12 1.1(4) . . . . ?
C9 C10 C11 C12 -175.5(3) . . . . ?
C10 C11 C12 C13 -0.2(4) . . . . ?
C11 C12 C13 C14 -0.1(4) . . . . ?
C10 N2 C14 C13 1.4(4) . . . . ?
Zn1 N2 C14 C13 -173.5(2) . . . . ?
C12 C13 C14 N2 -0.5(4) . . . . ?
C9 N1 C15 C16 78.5(3) . . . . ?
C8 N1 C15 C16 -157.6(2) . . . . ?
Zn1 N1 C15 C16 -34.7(3) . . . . ?
C20 N3 C16 C17 -0.2(4) . . . . ?
Zn1 N3 C16 C17 179.2(2) . . . . ?
C20 N3 C16 C15 176.5(3) . . . . ?
Zn1 N3 C16 C15 -4.1(3) . . . . ?
N1 C15 C16 N3 27.3(4) . . . . ?
N1 C15 C16 C17 -156.0(3) . . . . ?
N3 C16 C17 C18 -0.3(4) . . . . ?
C15 C16 C17 C18 -176.8(3) . . . . ?
C16 C17 C18 C19 0.6(5) . . . . ?
C17 C18 C19 C20 -0.5(5) . . . . ?
C16 N3 C20 C19 0.4(4) . . . . ?
Zn1 N3 C20 C19 -179.0(2) . . . . ?
C18 C19 C20 N3 0.0(5) . . . . ?
C22 N4 C21 C4 52.8(3) . . . . ?
C28 N4 C21 C4 177.3(2) . . . . ?
Zn2 N4 C21 C4 -65.9(3) . . . . ?
C3 C4 C21 N4 -124.9(3) . . . . ?
C5 C4 C21 N4 56.3(3) . . . . ?
C28 N4 C22 C23 85.8(3) . . . . ?
C21 N4 C22 C23 -150.8(2) . . . . ?
Zn2 N4 C22 C23 -30.1(3) . . . . ?
C27 N5 C23 C24 -0.1(4) . . . . ?
Zn2 N5 C23 C24 -179.2(2) . . . . ?
C27 N5 C23 C22 177.7(3) . . . . ?
Zn2 N5 C23 C22 -1.4(3) . . . . ?
N4 C22 C23 N5 22.7(4) . . . . ?
N4 C22 C23 C24 -159.5(3) . . . . ?
N5 C23 C24 C25 1.1(5) . . . . ?
C22 C23 C24 C25 -176.7(3) . . . . ?
C23 C24 C25 C26 -1.8(5) . . . . ?
C24 C25 C26 C27 1.7(5) . . . . ?
C23 N5 C27 C26 0.0(5) . . . . ?
Zn2 N5 C27 C26 179.1(2) . . . . ?
C25 C26 C27 N5 -0.8(5) . . . . ?
C22 N4 C28 C29 -149.4(2) . . . . ?
C21 N4 C28 C29 85.4(3) . . . . ?
Zn2 N4 C28 C29 -33.5(3) . . . . ?
C33 N6 C29 C30 -0.7(4) . . . . ?
Zn2 N6 C29 C30 172.5(2) . . . . ?
C33 N6 C29 C28 175.4(3) . . . . ?
Zn2 N6 C29 C28 -11.4(3) . . . . ?
N4 C28 C29 N6 31.5(4) . . . . ?
N4 C28 C29 C30 -152.4(3) . . . . ?
N6 C29 C30 C31 2.0(5) . . . . ?
C28 C29 C30 C31 -173.8(3) . . . . ?
C29 C30 C31 C32 -1.3(5) . . . . ?
C30 C31 C32 C33 -0.7(5) . . . . ?
C29 N6 C33 C32 -1.4(5) . . . . ?
Zn2 N6 C33 C32 -173.8(2) . . . . ?
C31 C32 C33 N6 2.0(5) . . . . ?
